data_4503944
loop_
_publ_author_name
'Casarin, Maurizio'
'Cingolani, Augusto'
'Di Nicola, Corrado'
'Falcomer, Daniele'
'Monari, Magda'
'Pandolfo, Luciano'
'Pettinari, Claudio'

_publ_section_title
;
 The Different Supramolecular Arrangements of the Triangular
 [Cu3(\m3-OH)(\m-pz)3]2+(pz = Pyrazolate) Secondary Building Units.
 Synthesis of a Coordination Polymer with Permanent Hexagonal Channels
;
_journal_issue 4
_journal_name_full 'Crystal Growth &amp; Design'
_journal_page_first 676
_journal_paper_doi 10.1021/cg060501h
_journal_volume 7
_journal_year 2007
_chemical_formula_sum 'C17 H21 Cl Cu3 N20 O331'
_chemical_formula_weight 6027.61
_chemical_name_systematic
; 
 ? 
;
_space_group_IT_number 2
_symmetry_cell_setting triclinic
_symmetry_space_group_name_Hall '-P 1'
_symmetry_space_group_name_H-M 'P -1'
_atom_sites_solution_hydrogens geom
_atom_sites_solution_primary direct
_atom_sites_solution_secondary difmap
_audit_creation_method SHELXL-97
_cell_angle_alpha 79.859(6)
_cell_angle_beta 76.747(6)
_cell_angle_gamma 66.467(6)
_cell_formula_units_Z 2
_cell_length_a 8.889(2)
_cell_length_b 8.910(2)
_cell_length_c 16.624(4)
_cell_measurement_temperature 293(2)
_cell_volume 1169.7(5)
_computing_cell_refinement 'Bruker SMART'
_computing_data_collection 'Bruker SMART'
_computing_data_reduction 'Bruker SAINT+'
_computing_molecular_graphics 'SCHAKAL-97 (Keller, 1997)'
_computing_publication_material 'SHELXL-97 (Sheldrick, 1997)'
_computing_structure_refinement 'SHELXL-97 (Sheldrick, 1997)'
_computing_structure_solution 'SIR97 (Giacovazzo, 1997)'
_diffrn_ambient_temperature 293(2)
_diffrn_measured_fraction_theta_full 0.908
_diffrn_measured_fraction_theta_max 0.968
_diffrn_measurement_device_type 'Bruker SMART area detector'
_diffrn_measurement_method 'phi and omega scans'
_diffrn_radiation_monochromator graphite
_diffrn_radiation_source 'fine-focus sealed tube'
_diffrn_radiation_type MoK\a
_diffrn_radiation_wavelength 0.71073
_diffrn_reflns_av_R_equivalents 0.0612
_diffrn_reflns_av_sigmaI/netI 0.0723
_diffrn_reflns_limit_h_max 10
_diffrn_reflns_limit_h_min -10
_diffrn_reflns_limit_k_max 10
_diffrn_reflns_limit_k_min -10
_diffrn_reflns_limit_l_max 19
_diffrn_reflns_limit_l_min -19
_diffrn_reflns_number 6970
_diffrn_reflns_theta_full 24.99
_diffrn_reflns_theta_max 24.99
_diffrn_reflns_theta_min 2.53
_exptl_absorpt_coefficient_mu 4.715
_exptl_absorpt_correction_T_max 1.00
_exptl_absorpt_correction_T_min 0.67
_exptl_absorpt_correction_type empirical
_exptl_absorpt_process_details SADABS
_exptl_crystal_colour blue
_exptl_crystal_density_diffrn 17.114
_exptl_crystal_density_method 'not measured'
_exptl_crystal_description block
_exptl_crystal_F_000 6030
_exptl_crystal_size_max 0.23
_exptl_crystal_size_mid 0.15
_exptl_crystal_size_min 0.12
_refine_diff_density_max 1.750
_refine_diff_density_min -1.442
_refine_diff_density_rms 0.200
_refine_ls_extinction_method none
_refine_ls_goodness_of_fit_ref 1.052
_refine_ls_hydrogen_treatment mixed
_refine_ls_matrix_type full
_refine_ls_number_parameters 302
_refine_ls_number_reflns 3755
_refine_ls_number_restraints 2
_refine_ls_restrained_S_all 1.052
_refine_ls_R_factor_all 0.1260
_refine_ls_R_factor_gt 0.0883
_refine_ls_shift/su_max 0.000
_refine_ls_shift/su_mean 0.000
_refine_ls_structure_factor_coef Fsqd
_refine_ls_weighting_details 'calc w=1/[\s^2^(Fo^2^)+(0.1097P)^2^+19.0574P] where P=(Fo^2^+2Fc^2^)/3'
_refine_ls_weighting_scheme calc
_refine_ls_wR_factor_gt 0.2052
_refine_ls_wR_factor_ref 0.2300
_reflns_number_gt 2704
_reflns_number_total 3755
_reflns_threshold_expression >2sigma(I)
_cod_data_source_file cg060501hsi20060727_105059.cif
_cod_data_source_block compound2
_cod_depositor_comments
;
The following automatic conversions were performed:

'_symmetry_cell_setting' value 'Triclinic' changed to 'triclinic'
according to /home/saulius/struct/CIF-dictionaries/cif_core.dic
dictionary named 'cif_core.dic' version 2.4.1 from 2010-06-29.

Automatic conversion script
Id: cif_fix_values 1715 2011-07-08 13:25:40Z adriana 
;
_cod_original_sg_symbol_H-M P-1
_cod_database_code 4503944

loop_
_symmetry_equiv_pos_as_xyz
'x, y, z'
'-x, -y, -z'

loop_
_atom_site_label
_atom_site_type_symbol
_atom_site_fract_x
_atom_site_fract_y
_atom_site_fract_z
_atom_site_U_iso_or_equiv
_atom_site_adp_type
_atom_site_occupancy
_atom_site_symmetry_multiplicity
_atom_site_calc_flag
_atom_site_refinement_flags
Cu1 Cu 0.53298(16) 0.02348(16) 0.39385(9) 0.0218(4) Uani 1 1 d D
Cu2 Cu 0.25552(17) 0.15270(18) 0.26540(9) 0.0259(4) Uani 1 1 d D
Cu3 Cu 0.47069(17) 0.36733(18) 0.26414(10) 0.0271(4) Uani 1 1 d .
O1 O 0.3795(9) 0.2099(9) 0.3329(5) 0.0210(16) Uani 1 1 d .
H1 H 0.292(9) 0.265(7) 0.377(5) 0.025 Uiso 1 1 d D
O2 O 0.6466(10) -0.1338(9) 0.4798(5) 0.0277(19) Uani 1 1 d .
N1 N 0.4235(11) -0.1149(12) 0.3789(6) 0.027(2) Uani 1 1 d .
N3 N 0.1758(12) 0.3791(12) 0.2180(6) 0.027(2) Uani 1 1 d .
N8 N 0.2577(15) 0.0551(18) 0.1095(8) 0.051(3) Uani 1 1 d .
H81 H 0.3575 0.0536 0.0952 0.061 Uiso 1 1 calc R
N2 N 0.3079(11) -0.0611(11) 0.3281(6) 0.021(2) Uani 1 1 d .
N5 N 0.6521(12) 0.2837(12) 0.3278(6) 0.028(2) Uani 1 1 d .
C3 C 0.4283(15) -0.2643(15) 0.4132(8) 0.0295(19) Uani 1 1 d .
H3 H 0.5003 -0.3306 0.4491 0.035 Uiso 1 1 calc R
C6 C 0.0478(16) 0.4757(18) 0.1770(9) 0.041(3) Uani 1 1 d .
H6 H -0.0343 0.4427 0.1691 0.049 Uiso 1 1 calc R
N4 N 0.2654(13) 0.4704(12) 0.2189(6) 0.031(2) Uani 1 1 d .
C11 C 0.8115(15) 0.1192(17) 0.4134(8) 0.031(2) Uani 1 1 d .
H11 H 0.8573 0.0291 0.4502 0.037 Uiso 1 1 calc R
C9 C 0.7640(14) 0.3500(17) 0.3348(8) 0.031(2) Uani 1 1 d .
H9 H 0.7698 0.4489 0.3080 0.037 Uiso 1 1 calc R
N6 N 0.6806(11) 0.1446(11) 0.3766(6) 0.026(2) Uani 1 1 d .
C5 C 0.2391(15) -0.1768(14) 0.3360(8) 0.0295(19) Uani 1 1 d .
H5 H 0.1541 -0.1673 0.3093 0.035 Uiso 1 1 calc R
N7 N 0.1648(13) 0.0903(12) 0.1834(7) 0.032(2) Uani 1 1 d .
C1 C 0.7765(14) -0.2610(14) 0.4768(7) 0.025(3) Uani 1 1 d .
N9 N 0.5799(13) 0.4954(14) 0.1763(7) 0.034(2) Uani 1 1 d .
C4 C 0.3137(15) -0.3087(15) 0.3890(8) 0.032(3) Uani 1 1 d .
H4 H 0.2926 -0.4048 0.4049 0.038 Uiso 1 1 calc R
C8 C 0.1941(17) 0.6230(16) 0.1776(9) 0.036(3) Uani 1 1 d .
H8 H 0.2280 0.7116 0.1685 0.043 Uiso 1 1 calc R
C7 C 0.0545(16) 0.6126(18) 0.1518(9) 0.041(4) Uani 1 1 d .
H7 H -0.0187 0.6955 0.1211 0.049 Uiso 1 1 calc R
N10 N 0.6305(16) 0.4482(16) 0.1020(9) 0.055(3) Uani 1 1 d .
H101 H 0.6352 0.3563 0.0899 0.065 Uiso 1 1 calc R
O3 O 0.8296(11) -0.3438(11) 0.5374(6) 0.042(2) Uani 1 1 d .
C12 C 0.180(2) 0.023(2) 0.0600(10) 0.063(5) Uani 1 1 d .
H12 H 0.2247 -0.0102 0.0068 0.076 Uiso 1 1 calc R
C10 C 0.8649(15) 0.2451(18) 0.3881(9) 0.040(3) Uani 1 1 d .
H10 H 0.9527 0.2578 0.4039 0.047 Uiso 1 1 calc R
C15 C 0.5896(19) 0.6424(19) 0.1701(10) 0.046(4) Uani 1 1 d .
H15 H 0.5564 0.7080 0.2136 0.055 Uiso 1 1 calc R
C2 C 0.8719(16) -0.3144(17) 0.3922(9) 0.042(3) Uani 1 1 d .
H2A H 0.8166 -0.2381 0.3499 0.063 Uiso 1 1 calc R
H2B H 0.8767 -0.4222 0.3875 0.063 Uiso 1 1 calc R
H2C H 0.9830 -0.3169 0.3855 0.063 Uiso 1 1 calc R
C14 C 0.0180(16) 0.0844(18) 0.1780(9) 0.040(3) Uani 1 1 d .
H14 H -0.0737 0.1041 0.2208 0.049 Uiso 1 1 calc R
C13 C 0.022(2) 0.046(2) 0.1008(10) 0.060(5) Uani 1 1 d .
H13 H -0.0635 0.0369 0.0810 0.072 Uiso 1 1 calc R
C17 C 0.674(2) 0.556(2) 0.0470(12) 0.067(5) Uani 1 1 d .
H17 H 0.7098 0.5476 -0.0097 0.080 Uiso 1 1 calc R
C16 C 0.656(2) 0.684(2) 0.0895(12) 0.067(5) Uani 1 1 d .
H16 H 0.6832 0.7756 0.0689 0.081 Uiso 1 1 calc R
Cl Cl 0.5695(4) 0.1114(5) 0.1439(2) 0.0491(9) Uani 1 1 d .
O4 O 0.956(3) 0.816(3) 0.2639(16) 0.029(6) Uiso 0.31 1 d P

loop_
_atom_site_aniso_label
_atom_site_aniso_U_11
_atom_site_aniso_U_22
_atom_site_aniso_U_33
_atom_site_aniso_U_23
_atom_site_aniso_U_13
_atom_site_aniso_U_12
Cu1 0.0175(7) 0.0162(7) 0.0369(8) -0.0004(6) -0.0144(6) -0.0073(5)
Cu2 0.0251(7) 0.0241(8) 0.0357(8) -0.0008(6) -0.0179(6) -0.0108(6)
Cu3 0.0213(7) 0.0267(8) 0.0389(9) 0.0042(6) -0.0134(6) -0.0133(6)
O1 0.022(4) 0.012(4) 0.031(4) 0.004(3) -0.012(3) -0.007(3)
O2 0.024(4) 0.017(4) 0.043(5) 0.007(3) -0.025(4) -0.002(3)
N1 0.009(4) 0.036(6) 0.043(6) -0.007(5) -0.011(4) -0.010(4)
N3 0.025(5) 0.025(5) 0.037(6) -0.004(4) -0.005(4) -0.016(4)
N8 0.033(6) 0.086(10) 0.042(7) -0.009(7) -0.010(6) -0.027(7)
N2 0.014(4) 0.012(4) 0.043(6) 0.012(4) -0.018(4) -0.009(3)
N5 0.021(5) 0.024(5) 0.041(6) -0.006(5) -0.003(4) -0.012(4)
C3 0.029(4) 0.026(5) 0.044(5) -0.005(4) -0.012(4) -0.017(4)
C6 0.022(6) 0.044(9) 0.054(9) 0.000(7) -0.023(6) -0.002(6)
N4 0.044(6) 0.030(6) 0.035(6) -0.005(5) -0.014(5) -0.026(5)
C11 0.023(4) 0.046(5) 0.038(5) 0.001(4) -0.017(4) -0.022(4)
C9 0.023(4) 0.046(5) 0.038(5) 0.001(4) -0.017(4) -0.022(4)
N6 0.016(5) 0.020(5) 0.034(6) 0.000(4) -0.012(4) 0.004(4)
C5 0.029(4) 0.026(5) 0.044(5) -0.005(4) -0.012(4) -0.017(4)
N7 0.035(6) 0.023(5) 0.039(6) 0.000(5) -0.022(5) -0.005(4)
C1 0.024(6) 0.021(6) 0.035(7) 0.001(5) -0.013(5) -0.011(5)
N9 0.034(6) 0.037(6) 0.039(6) -0.007(5) -0.008(5) -0.017(5)
C4 0.027(6) 0.026(6) 0.056(8) -0.007(6) -0.013(6) -0.018(5)
C8 0.040(7) 0.024(7) 0.051(8) 0.008(6) -0.034(6) -0.010(6)
C7 0.026(7) 0.052(9) 0.047(8) 0.029(7) -0.031(6) -0.017(6)
N10 0.047(8) 0.038(7) 0.064(9) -0.006(6) 0.005(7) -0.009(6)
O3 0.023(4) 0.031(5) 0.050(6) 0.009(4) -0.014(4) 0.011(4)
C12 0.084(13) 0.097(14) 0.040(9) -0.031(9) 0.004(8) -0.065(12)
C10 0.018(6) 0.058(9) 0.054(9) -0.006(7) -0.010(6) -0.024(6)
C15 0.047(8) 0.050(9) 0.056(9) 0.004(7) -0.019(7) -0.032(7)
C2 0.028(7) 0.029(7) 0.058(9) -0.009(6) -0.006(6) 0.001(6)
C14 0.022(6) 0.050(9) 0.047(8) -0.007(7) -0.016(6) -0.004(6)
C13 0.049(9) 0.100(14) 0.055(10) -0.016(9) -0.023(8) -0.041(10)
C17 0.048(10) 0.059(11) 0.062(11) -0.006(9) 0.017(8) -0.003(8)
C16 0.071(12) 0.062(11) 0.077(13) 0.017(10) 0.001(10) -0.051(10)
Cl 0.0301(17) 0.058(2) 0.060(2) -0.0234(19) -0.0009(16) -0.0140(16)

loop_
_atom_type_symbol
_atom_type_description
_atom_type_scat_dispersion_real
_atom_type_scat_dispersion_imag
_atom_type_scat_source
C C 0.0033 0.0016 'International Tables Vol C Tables 4.2.6.8 and 6.1.1.4'
H H 0.0000 0.0000 'International Tables Vol C Tables 4.2.6.8 and 6.1.1.4'
N N 0.0061 0.0033 'International Tables Vol C Tables 4.2.6.8 and 6.1.1.4'
O O 0.0106 0.0060 'International Tables Vol C Tables 4.2.6.8 and 6.1.1.4'
Cu Cu 0.3201 1.2651 'International Tables Vol C Tables 4.2.6.8 and 6.1.1.4'
Cl Cl 0.1484 0.1585 'International Tables Vol C Tables 4.2.6.8 and 6.1.1.4'

loop_
_geom_angle_atom_site_label_1
_geom_angle_atom_site_label_2
_geom_angle_atom_site_label_3
_geom_angle
_geom_angle_site_symmetry_1
_geom_angle_site_symmetry_3
N1 Cu1 N6 163.0(4) . .
N1 Cu1 O2 92.9(4) . .
N6 Cu1 O2 92.8(4) . .
N1 Cu1 O1 89.9(4) . .
N6 Cu1 O1 88.8(3) . .
O2 Cu1 O1 165.0(3) . .
N1 Cu1 O2 98.0(4) . 2_656
N6 Cu1 O2 98.8(3) . 2_656
O2 Cu1 O2 77.9(3) . 2_656
O1 Cu1 O2 87.1(3) . 2_656
N1 Cu1 Cu3 115.5(3) . .
N6 Cu1 Cu3 58.8(3) . .
O2 Cu1 Cu3 151.3(2) . .
O1 Cu1 Cu3 31.6(2) . .
O2 Cu1 Cu3 100.83(18) 2_656 .
N1 Cu1 Cu2 59.2(3) . .
N6 Cu1 Cu2 115.2(3) . .
O2 Cu1 Cu2 151.7(2) . .
O1 Cu1 Cu2 32.2(2) . .
O2 Cu1 Cu2 100.41(18) 2_656 .
Cu3 Cu1 Cu2 56.93(4) . .
N1 Cu1 Cu1 97.3(3) . 2_656
N6 Cu1 Cu1 97.8(3) . 2_656
O2 Cu1 Cu1 43.8(3) . 2_656
O1 Cu1 Cu1 121.2(2) . 2_656
O2 Cu1 Cu1 34.12(17) 2_656 2_656
Cu3 Cu1 Cu1 129.52(7) . 2_656
Cu2 Cu1 Cu1 129.28(7) . 2_656
N3 Cu2 N2 170.8(4) . .
N3 Cu2 N7 90.1(4) . .
N2 Cu2 N7 93.1(4) . .
N3 Cu2 O1 89.2(3) . .
N2 Cu2 O1 89.0(3) . .
N7 Cu2 O1 170.5(4) . .
N3 Cu2 Cl 86.2(3) . .
N2 Cu2 Cl 102.4(3) . .
N7 Cu2 Cl 90.0(3) . .
O1 Cu2 Cl 80.5(2) . .
N3 Cu2 Cu3 62.0(3) . .
N2 Cu2 Cu3 119.7(3) . .
N7 Cu2 Cu3 137.4(3) . .
O1 Cu2 Cu3 35.8(2) . .
Cl Cu2 Cu3 58.65(8) . .
N3 Cu2 Cu1 120.7(3) . .
N2 Cu2 Cu1 58.8(3) . .
N7 Cu2 Cu1 146.2(3) . .
O1 Cu2 Cu1 31.9(2) . .
Cl Cu2 Cu1 79.37(9) . .
Cu3 Cu2 Cu1 61.44(4) . .
N4 Cu3 N5 169.5(4) . .
N4 Cu3 O1 88.7(4) . .
N5 Cu3 O1 88.5(3) . .
N4 Cu3 N9 90.7(4) . .
N5 Cu3 N9 94.2(4) . .
O1 Cu3 N9 168.3(4) . .
N4 Cu3 Cl 85.6(3) . .
N5 Cu3 Cl 103.9(3) . .
O1 Cu3 Cl 79.5(2) . .
N9 Cu3 Cl 88.8(3) . .
N4 Cu3 Cu2 61.3(3) . .
N5 Cu3 Cu2 119.9(3) . .
O1 Cu3 Cu2 36.3(2) . .
N9 Cu3 Cu2 135.1(3) . .
Cl Cu3 Cu2 57.09(8) . .
N4 Cu3 Cu1 120.0(3) . .
N5 Cu3 Cu1 58.7(3) . .
O1 Cu3 Cu1 31.7(2) . .
N9 Cu3 Cu1 145.4(3) . .
Cl Cu3 Cu1 78.76(9) . .
Cu2 Cu3 Cu1 61.63(4) . .
Cu3 O1 Cu1 116.8(4) . .
Cu3 O1 Cu2 107.9(3) . .
Cu1 O1 Cu2 115.9(4) . .
Cu3 O1 H1 109(6) . .
Cu1 O1 H1 103(3) . .
Cu2 O1 H1 102(3) . .
C1 O2 Cu1 133.0(8) . .
C1 O2 Cu1 125.0(7) . 2_656
Cu1 O2 Cu1 102.1(3) . 2_656
C3 N1 N2 106.1(9) . .
C3 N1 Cu1 133.0(8) . .
N2 N1 Cu1 120.9(7) . .
N4 N3 C6 106.9(10) . .
N4 N3 Cu2 117.9(8) . .
C6 N3 Cu2 135.1(9) . .
C12 N8 N7 112.4(12) . .
C12 N8 H81 123.8 . .
N7 N8 H81 123.8 . .
N1 N2 C5 108.1(9) . .
N1 N2 Cu2 121.2(7) . .
C5 N2 Cu2 130.6(8) . .
N6 N5 C9 108.2(10) . .
N6 N5 Cu3 121.3(7) . .
C9 N5 Cu3 130.5(8) . .
N1 C3 C4 112.3(11) . .
N1 C3 H3 123.8 . .
C4 C3 H3 123.8 . .
C7 C6 N3 111.6(12) . .
C7 C6 H6 124.2 . .
N3 C6 H6 124.2 . .
N3 N4 C8 108.6(10) . .
N3 N4 Cu3 118.8(8) . .
C8 N4 Cu3 132.2(8) . .
C10 C11 N6 109.5(12) . .
C10 C11 H11 125.3 . .
N6 C11 H11 125.3 . .
C10 C9 N5 108.0(11) . .
C10 C9 H9 126.0 . .
N5 C9 H9 126.0 . .
N5 N6 C11 108.1(10) . .
N5 N6 Cu1 121.1(7) . .
C11 N6 Cu1 130.6(9) . .
N2 C5 C4 110.1(10) . .
N2 C5 H5 124.9 . .
C4 C5 H5 124.9 . .
N8 N7 C14 104.2(10) . .
N8 N7 Cu2 118.7(8) . .
C14 N7 Cu2 136.8(10) . .
O3 C1 O2 123.9(12) . .
O3 C1 C2 118.1(11) . .
O2 C1 C2 117.9(10) . .
N10 N9 C15 105.9(12) . .
N10 N9 Cu3 118.4(9) . .
C15 N9 Cu3 134.4(10) . .
C5 C4 C3 103.3(10) . .
C5 C4 H4 128.4 . .
C3 C4 H4 128.4 . .
N4 C8 C7 103.7(11) . .
N4 C8 H8 128.1 . .
C7 C8 H8 128.1 . .
C6 C7 C8 109.1(11) . .
C6 C7 H7 125.4 . .
C8 C7 H7 125.4 . .
N9 N10 C17 112.9(14) . .
N9 N10 H101 123.6 . .
C17 N10 H101 123.6 . .
N8 C12 C13 107.9(13) . .
N8 C12 H12 126.1 . .
C13 C12 H12 126.1 . .
C11 C10 C9 106.2(11) . .
C11 C10 H10 126.9 . .
C9 C10 H10 126.9 . .
N9 C15 C16 110.3(15) . .
N9 C15 H15 124.9 . .
C16 C15 H15 124.9 . .
C1 C2 H2A 109.5 . .
C1 C2 H2B 109.5 . .
H2A C2 H2B 109.5 . .
C1 C2 H2C 109.5 . .
H2A C2 H2C 109.5 . .
H2B C2 H2C 109.5 . .
N7 C14 C13 111.0(13) . .
N7 C14 H14 124.5 . .
C13 C14 H14 124.5 . .
C12 C13 C14 104.4(13) . .
C12 C13 H13 127.8 . .
C14 C13 H13 127.8 . .
N10 C17 C16 107.1(16) . .
N10 C17 H17 126.5 . .
C16 C17 H17 126.5 . .
C17 C16 C15 103.7(14) . .
C17 C16 H16 128.2 . .
C15 C16 H16 128.2 . .
Cu2 Cl Cu3 64.26(8) . .

loop_
_geom_bond_atom_site_label_1
_geom_bond_atom_site_label_2
_geom_bond_distance
_geom_bond_site_symmetry_2
Cu1 N1 1.925(9) .
Cu1 N6 1.953(10) .
Cu1 O2 1.962(7) .
Cu1 O1 1.970(7) .
Cu1 O2 2.422(9) 2_656
Cu1 Cu3 3.348(2) .
Cu1 Cu2 3.3542(19) .
Cu1 Cu1 3.421(3) 2_656
Cu2 N3 1.935(10) .
Cu2 N2 1.935(8) .
Cu2 N7 1.988(10) .
Cu2 O1 1.988(7) .
Cu2 Cl 2.977(4) .
Cu2 Cu3 3.1944(19) .
Cu3 N4 1.946(10) .
Cu3 N5 1.955(10) .
Cu3 O1 1.962(7) .
Cu3 N9 2.006(11) .
Cu3 Cl 3.029(4) .
O1 H1 0.97(7) .
O2 C1 1.253(14) .
O2 Cu1 2.422(9) 2_656
N1 C3 1.340(16) .
N1 N2 1.364(13) .
N3 N4 1.350(13) .
N3 C6 1.367(16) .
N8 C12 1.321(19) .
N8 N7 1.324(16) .
N8 H81 0.8600 .
N2 C5 1.369(14) .
N5 N6 1.322(14) .
N5 C9 1.378(14) .
C3 C4 1.386(16) .
C3 H3 0.9300 .
C6 C7 1.24(2) .
C6 H6 0.9300 .
N4 C8 1.380(16) .
C11 C10 1.352(18) .
C11 N6 1.358(15) .
C11 H11 0.9300 .
C9 C10 1.366(19) .
C9 H9 0.9300 .
C5 C4 1.370(18) .
C5 H5 0.9300 .
N7 C14 1.349(17) .
C1 O3 1.208(15) .
C1 C2 1.513(18) .
N9 N10 1.298(17) .
N9 C15 1.331(18) .
C4 H4 0.9300 .
C8 C7 1.443(17) .
C8 H8 0.9300 .
C7 H7 0.9300 .
N10 C17 1.31(2) .
N10 H101 0.8600 .
C12 C13 1.36(2) .
C12 H12 0.9300 .
C10 H10 0.9300 .
C15 C16 1.39(2) .
C15 H15 0.9300 .
C2 H2A 0.9600 .
C2 H2B 0.9600 .
C2 H2C 0.9600 .
C14 C13 1.38(2) .
C14 H14 0.9300 .
C13 H13 0.9300 .
C17 C16 1.38(3) .
C17 H17 0.9300 .
C16 H16 0.9300 .
